data_2012761
loop_
_publ_author_name
'Zhang, De-Chun'

_publ_section_title
;
 The effect of molecular planarity on crystal non-centrosymmetry in
 benzylidene--aniline derivatives
;
_journal_issue 6
_journal_name_full 'Acta Crystallographica Section C'
_journal_page_first o351
_journal_page_last o352
_journal_paper_doi 10.1107/S0108270102006479
_journal_volume 58
_journal_year 2002
_chemical_formula_iupac 'C14 H12 N2 O3'
_chemical_formula_moiety 'C14 H12 N2 O3'
_chemical_formula_sum 'C14 H12 N2 O3'
_chemical_formula_weight 256.26
_chemical_melting_point 430
_chemical_name_common N-(2-methoxyphenyl)-4-nitrophenylimine
_chemical_name_systematic
;
N-(2-methoxyphenyl)-4-nitrophenylimine
;
_space_group_IT_number 14
_symmetry_cell_setting monoclinic
_symmetry_space_group_name_Hall '-P 2ybc'
_symmetry_space_group_name_H-M 'P 1 21/c 1'
_atom_sites_solution_hydrogens geom
_atom_sites_solution_primary direct
_atom_sites_solution_secondary difmap
_audit_creation_method SHELXL97
_cell_angle_alpha 90
_cell_angle_beta 94.517(8)
_cell_angle_gamma 90
_cell_formula_units_Z 4
_cell_length_a 7.2703(6)
_cell_length_b 7.2963(8)
_cell_length_c 24.086(3)
_cell_measurement_reflns_used 22
_cell_measurement_temperature 295(2)
_cell_measurement_theta_max 12.77
_cell_measurement_theta_min 4.23
_cell_volume 1273.7(2)
_computing_cell_refinement XSCANS
_computing_data_collection 'XSCANS (Siemens, 1994)'
_computing_data_reduction 'SHELXTL (Sheldrick, 1997a)'
_computing_molecular_graphics SHELXTL
_computing_publication_material SHELXTL
_computing_structure_refinement 'SHELXL97 (Sheldrick, 1997b)'
_computing_structure_solution 'SHELXS97 (Sheldrick, 1997b)'
_diffrn_ambient_temperature 295(2)
_diffrn_measured_fraction_theta_full 1.00
_diffrn_measured_fraction_theta_max 1.00
_diffrn_measurement_device_type 'Siemens P4'
_diffrn_measurement_method \w
_diffrn_radiation_monochromator graphite
_diffrn_radiation_source 'normal-focus sealed tube'
_diffrn_radiation_type MoK\a
_diffrn_radiation_wavelength 0.71073
_diffrn_reflns_av_R_equivalents 0.0228
_diffrn_reflns_av_sigmaI/netI 0.0250
_diffrn_reflns_limit_h_max 8
_diffrn_reflns_limit_h_min 0
_diffrn_reflns_limit_k_max 8
_diffrn_reflns_limit_k_min 0
_diffrn_reflns_limit_l_max 29
_diffrn_reflns_limit_l_min -29
_diffrn_reflns_number 2876
_diffrn_reflns_theta_full 25.5
_diffrn_reflns_theta_max 25.50
_diffrn_reflns_theta_min 1.70
_diffrn_standards_decay_% 6
_diffrn_standards_interval_count 97
_diffrn_standards_number 3
_exptl_absorpt_coefficient_mu 0.096
_exptl_absorpt_correction_type none
_exptl_crystal_colour yellow
_exptl_crystal_density_diffrn 1.336
_exptl_crystal_density_meas 1.330
_exptl_crystal_density_method floatation
_exptl_crystal_description 'square plate'
_exptl_crystal_F_000 536
_exptl_crystal_size_max 0.50
_exptl_crystal_size_mid 0.48
_exptl_crystal_size_min 0.46
_refine_diff_density_max 0.19
_refine_diff_density_min -0.24
_refine_ls_extinction_coef 0.036(3)
_refine_ls_extinction_expression Fc^*^=kFc[1+0.001xFc^2^\l^3^/sin(2\q)]^-1/4^
_refine_ls_extinction_method SHELXL97
_refine_ls_goodness_of_fit_ref 1.001
_refine_ls_hydrogen_treatment constr
_refine_ls_matrix_type full
_refine_ls_number_parameters 174
_refine_ls_number_reflns 2372
_refine_ls_number_restraints 0
_refine_ls_restrained_S_all 1.001
_refine_ls_R_factor_all 0.059
_refine_ls_R_factor_gt 0.040
_refine_ls_shift/su_max <0.001
_refine_ls_shift/su_mean 0.000
_refine_ls_structure_factor_coef Fsqd
_refine_ls_weighting_details 'w = 1/[\s^2^(Fo^2^)+(0.0619P)^2^] where P = (Fo^2^+2Fc^2^)/3'
_refine_ls_weighting_scheme calc
_refine_ls_wR_factor_gt 0.100
_refine_ls_wR_factor_ref 0.108
_reflns_number_gt 1662
_reflns_number_total 2372
_reflns_threshold_expression I>2\s(I)
_cod_data_source_file gg1100.cif
_cod_data_source_block I
_cod_depositor_comments
;
The following automatic conversions were performed:
'_symmetry_cell_setting' value 'Monoclinic' changed to 'monoclinic'
according to '/home/saulius/struct/CIF-dictionaries/cif_core.dic'
dictionary named 'cif_core.dic' version 2.4.1 from 2010-06-29.

Automatic conversion script
Id: cif_fix_enum 1527 2010-12-29 10:47:43Z saulius 

The following automatic conversions were performed:

'_symmetry_cell_setting' value 'Monoclinic' changed to 'monoclinic'
according to /home/saulius/struct/CIF-dictionaries/cif_core.dic
dictionary named 'cif_core.dic' version 2.4.1 from 2010-06-29.

Automatic conversion script
Id: cif_fix_values 1715 2011-07-08 13:25:40Z adriana 
;
_cod_original_sg_symbol_Hall -p_2ybc
_cod_original_sg_symbol_H-M 'P 21/c'
_cod_database_code 2012761
_cod_database_fobs_code 2012761

loop_
_symmetry_equiv_pos_as_xyz
'x, y, z'
'-x, y+1/2, -z+1/2'
'-x, -y, -z'
'x, -y+1/2, z+1/2'

loop_
_atom_site_label
_atom_site_fract_x
_atom_site_fract_y
_atom_site_fract_z
_atom_site_U_iso_or_equiv
_atom_site_adp_type
_atom_site_calc_flag
_atom_site_refinement_flags
_atom_site_occupancy
_atom_site_disorder_assembly
_atom_site_disorder_group
_atom_site_type_symbol
O1 0.14736(15) 0.40162(15) 0.21935(4) 0.0636(3) Uani d . 1 . . O
O2 -0.22348(18) 1.44504(18) 0.01444(6) 0.0866(4) Uani d . 1 . . O
O3 -0.41247(19) 1.22499(18) -0.00185(7) 0.0964(5) Uani d . 1 . . O
N1 0.21159(17) 0.62637(16) 0.13563(5) 0.0497(3) Uani d . 1 . . N
N2 -0.2667(2) 1.2858(2) 0.01814(6) 0.0613(4) Uani d . 1 . . N
C1 0.3174(2) 0.38716(19) 0.19999(6) 0.0499(4) Uani d . 1 . . C
C2 0.4523(3) 0.2662(2) 0.22012(7) 0.0650(5) Uani d . 1 . . C
H2 0.4280 0.1839 0.2481 0.078 Uiso calc R 1 . . H
C3 0.6231(3) 0.2668(3) 0.19894(8) 0.0749(6) Uani d . 1 . . C
H3 0.7132 0.1851 0.2130 0.090 Uiso calc R 1 . . H
C4 0.6620(3) 0.3858(3) 0.15748(8) 0.0719(5) Uani d . 1 . . C
H4 0.7780 0.3861 0.1437 0.086 Uiso calc R 1 . . H
C5 0.5258(2) 0.5059(2) 0.13624(6) 0.0605(4) Uani d . 1 . . C
H5 0.5500 0.5846 0.1073 0.073 Uiso calc R 1 . . H
C6 0.3551(2) 0.5101(2) 0.15747(6) 0.0470(4) Uani d . 1 . . C
C7 0.2488(2) 0.7927(2) 0.12665(6) 0.0496(4) Uani d . 1 . . C
H7 0.3667 0.8358 0.1373 0.059 Uiso calc R 1 . . H
C8 0.1131(2) 0.91969(19) 0.10013(6) 0.0458(4) Uani d . 1 . . C
C9 -0.0643(2) 0.8616(2) 0.08222(6) 0.0539(4) Uani d . 1 . . C
H9 -0.0986 0.7409 0.0882 0.065 Uiso calc R 1 . . H
C10 -0.1890(2) 0.9804(2) 0.05583(6) 0.0548(4) Uani d . 1 . . C
H10 -0.3072 0.9413 0.0437 0.066 Uiso calc R 1 . . H
C11 -0.1351(2) 1.1588(2) 0.04774(6) 0.0480(4) Uani d . 1 . . C
C12 0.0377(2) 1.2217(2) 0.06513(6) 0.0543(4) Uani d . 1 . . C
H12 0.0703 1.3431 0.0595 0.065 Uiso calc R 1 . . H
C13 0.1619(2) 1.10074(19) 0.09119(6) 0.0524(4) Uani d . 1 . . C
H13 0.2800 1.1409 0.1030 0.063 Uiso calc R 1 . . H
C14 0.1085(3) 0.2874(3) 0.26450(9) 0.0992(7) Uani d . 1 . . C
H14A 0.1140 0.1614 0.2533 0.119 Uiso calc R 1 . . H
H14B -0.0127 0.3144 0.2754 0.119 Uiso calc R 1 . . H
H14C 0.1978 0.3090 0.2953 0.119 Uiso calc R 1 . . H

loop_
_atom_site_aniso_label
_atom_site_aniso_U_11
_atom_site_aniso_U_22
_atom_site_aniso_U_33
_atom_site_aniso_U_12
_atom_site_aniso_U_13
_atom_site_aniso_U_23
O1 0.0629(7) 0.0636(7) 0.0642(7) -0.0021(6) 0.0043(6) 0.0155(6)
O2 0.0877(10) 0.0574(8) 0.1132(11) 0.0082(7) -0.0010(8) 0.0269(7)
O3 0.0717(9) 0.0817(10) 0.1293(12) 0.0042(7) -0.0341(9) 0.0131(8)
N1 0.0573(8) 0.0447(7) 0.0463(7) 0.0038(6) -0.0011(6) 0.0023(6)
N2 0.0623(9) 0.0585(9) 0.0625(8) 0.0096(8) 0.0022(7) 0.0069(7)
C1 0.0592(10) 0.0435(8) 0.0454(8) 0.0003(7) -0.0061(7) -0.0027(7)
C2 0.0816(12) 0.0539(10) 0.0572(10) 0.0103(9) -0.0093(9) 0.0064(8)
C3 0.0807(13) 0.0697(12) 0.0713(12) 0.0297(10) -0.0122(10) -0.0023(10)
C4 0.0651(11) 0.0824(13) 0.0683(11) 0.0209(10) 0.0062(9) -0.0108(10)
C5 0.0694(11) 0.0626(10) 0.0498(9) 0.0096(9) 0.0072(8) -0.0012(8)
C6 0.0551(9) 0.0437(8) 0.0406(7) 0.0050(7) -0.0057(6) -0.0042(6)
C7 0.0546(9) 0.0497(9) 0.0435(8) 0.0008(7) -0.0020(7) -0.0016(7)
C8 0.0542(9) 0.0435(8) 0.0392(7) 0.0002(7) 0.0000(7) -0.0024(6)
C9 0.0599(10) 0.0417(8) 0.0593(9) -0.0044(7) 0.0002(8) 0.0044(7)
C10 0.0499(9) 0.0543(9) 0.0592(10) -0.0034(7) -0.0027(7) 0.0015(8)
C11 0.0563(9) 0.0460(8) 0.0414(7) 0.0065(7) 0.0025(7) 0.0009(7)
C12 0.0647(10) 0.0393(8) 0.0581(9) -0.0030(8) 0.0003(8) 0.0017(7)
C13 0.0547(9) 0.0461(9) 0.0547(9) -0.0043(7) -0.0063(7) -0.0023(7)
C14 0.0918(15) 0.1074(17) 0.0997(15) -0.0120(13) 0.0151(12) 0.0452(13)

loop_
_atom_type_symbol
_atom_type_description
_atom_type_scat_dispersion_real
_atom_type_scat_dispersion_imag
_atom_type_scat_source
C C 0.0033 0.0016 'International Tables Vol C Tables 4.2.6.8 and 6.1.1.4'
H H 0.0000 0.0000 'International Tables Vol C Tables 4.2.6.8 and 6.1.1.4'
N N 0.0061 0.0033 'International Tables Vol C Tables 4.2.6.8 and 6.1.1.4'
O O 0.0106 0.0060 'International Tables Vol C Tables 4.2.6.8 and 6.1.1.4'

loop_
_geom_angle_atom_site_label_1
_geom_angle_atom_site_label_2
_geom_angle_atom_site_label_3
_geom_angle
_geom_angle_publ_flag
C1 O1 C14 117.36(14) y
C7 N1 C6 118.54(13) y
O2 N2 O3 123.12(15) y
O2 N2 C11 118.50(15) y
O3 N2 C11 118.37(14) y
O1 C1 C2 124.75(14) y
O1 C1 C6 115.80(13) y
C2 C1 C6 119.43(15) ?
C1 C2 C3 120.27(16) ?
C1 C2 H2 119.9 ?
C3 C2 H2 119.9 ?
C4 C3 C2 121.04(16) ?
C4 C3 H3 119.5 ?
C2 C3 H3 119.5 ?
C3 C4 C5 119.08(17) ?
C3 C4 H4 120.5 ?
C5 C4 H4 120.5 ?
C6 C5 C4 120.89(16) ?
C6 C5 H5 119.6 ?
C4 C5 H5 119.6 ?
C5 C6 C1 119.27(14) ?
C5 C6 N1 122.30(14) y
C1 C6 N1 118.31(13) y
N1 C7 C8 122.40(14) y
N1 C7 H7 118.8 ?
C8 C7 H7 118.8 ?
C13 C8 C9 118.86(13) ?
C13 C8 C7 119.87(13) ?
C9 C8 C7 121.25(13) ?
C10 C9 C8 120.85(14) ?
C10 C9 H9 119.6 ?
C8 C9 H9 119.6 ?
C9 C10 C11 118.46(14) ?
C9 C10 H10 120.8 ?
C11 C10 H10 120.8 ?
C12 C11 C10 122.46(14) ?
C12 C11 N2 118.76(13) ?
C10 C11 N2 118.76(14) ?
C11 C12 C13 118.45(14) ?
C11 C12 H12 120.8 ?
C13 C12 H12 120.8 ?
C12 C13 C8 120.90(14) ?
C12 C13 H13 119.5 ?
C8 C13 H13 119.5 ?
O1 C14 H14A 109.5 ?
O1 C14 H14B 109.5 ?
H14A C14 H14B 109.5 ?
O1 C14 H14C 109.5 ?
H14A C14 H14C 109.5 ?
H14B C14 H14C 109.5 ?

loop_
_geom_bond_atom_site_label_1
_geom_bond_atom_site_label_2
_geom_bond_site_symmetry_2
_geom_bond_distance
_geom_bond_publ_flag
O1 C1 . 1.3595(17) y
O1 C14 . 1.416(2) y
O2 N2 . 1.2087(17) y
O3 N2 . 1.2131(17) y
N1 C7 . 1.2661(18) y
N1 C6 . 1.4136(18) y
N2 C11 . 1.4748(19) y
C1 C2 . 1.378(2) ?
C1 C6 . 1.404(2) ?
C2 C3 . 1.379(3) ?
C2 H2 . 0.9300 ?
C3 C4 . 1.369(3) ?
C3 H3 . 0.9300 ?
C4 C5 . 1.390(2) ?
C4 H4 . 0.9300 ?
C5 C6 . 1.379(2) ?
C5 H5 . 0.9300 ?
C7 C8 . 1.463(2) y
C7 H7 . 0.9300 ?
C8 C13 . 1.3890(19) ?
C8 C9 . 1.393(2) ?
C9 C10 . 1.374(2) ?
C9 H9 . 0.9300 ?
C10 C11 . 1.378(2) ?
C10 H10 . 0.9300 ?
C11 C12 . 1.372(2) ?
C12 C13 . 1.378(2) ?
C12 H12 . 0.9300 ?
C13 H13 . 0.9300 ?
C14 H14A . 0.9600 ?
C14 H14B . 0.9600 ?
C14 H14C . 0.9600 ?

loop_
_geom_hbond_atom_site_label_D
_geom_hbond_atom_site_label_H
_geom_hbond_atom_site_label_A
_geom_hbond_site_symmetry_A
_geom_hbond_distance_DH
_geom_hbond_distance_HA
_geom_hbond_distance_DA
_geom_hbond_angle_DHA
C10 H10 O3 3_475 0.93 2.51 3.4259(17) 167
C12 H12 O2 3_585 0.93 2.67 3.4376(19) 141
C9 H9 O2 1_545 0.93 2.90 3.5977(19) 133
C12 H12 N1 1_565 0.93 2.90 3.5861(17) 132

loop_
_geom_torsion_atom_site_label_1
_geom_torsion_atom_site_label_2
_geom_torsion_atom_site_label_3
_geom_torsion_atom_site_label_4
_geom_torsion
_geom_torsion_publ_flag
C14 O1 C1 C2 1.9(2) y
C14 O1 C1 C6 -176.30(15) ?
O1 C1 C2 C3 -177.67(15) ?
C6 C1 C2 C3 0.4(2) y
C1 C2 C3 C4 -0.4(3) ?
C2 C3 C4 C5 -0.7(3) ?
C3 C4 C5 C6 1.9(3) ?
C4 C5 C6 C1 -1.9(2) ?
C4 C5 C6 N1 -177.91(14) ?
O1 C1 C6 C5 179.00(13) ?
C2 C1 C6 C5 0.7(2) ?
O1 C1 C6 N1 -4.85(19) ?
C2 C1 C6 N1 176.89(13) ?
C7 N1 C6 C5 -46.8(2) ?
C7 N1 C6 C1 137.14(15) y
C6 N1 C7 C8 175.13(12) y
N1 C7 C8 C13 -179.83(14) ?
N1 C7 C8 C9 -1.5(2) y
C13 C8 C9 C10 0.4(2) ?
C7 C8 C9 C10 -177.99(14) ?
C8 C9 C10 C11 -0.4(2) ?
C9 C10 C11 C12 -0.2(2) ?
C9 C10 C11 N2 178.43(13) ?
O2 N2 C11 C12 -6.3(2) y
O3 N2 C11 C12 172.93(15) ?
O2 N2 C11 C10 175.07(15) ?
O3 N2 C11 C10 -5.7(2) ?
C10 C11 C12 C13 0.6(2) ?
N2 C11 C12 C13 -177.98(13) ?
C11 C12 C13 C8 -0.6(2) ?
C9 C8 C13 C12 0.1(2) ?
C7 C8 C13 C12 178.48(14) ?
